data_7242895
loop_
_publ_author_name
'Yano, Kanae'
'Nishimura, Ryo'
'Hattori, Yohei'
'Morimoto, Masakazu'
'Sugiyama, Haruki'
'Kamitanaka, Takashi'
'Yokojima, Satoshi'
'Nakamura, Shinichio'
'Uchida, Kingo'

_publ_section_title
;
 Photoinduced topographical surface changes and photoresponse of the
 crystals of 7-methoxycoumarin
;
_journal_issue 34
_journal_name_full CrystEngComm
_journal_page_first 5780
_journal_page_last 5787
_journal_paper_doi 10.1039/D1CE00444A
_journal_volume 23
_journal_year 2021
_chemical_formula_sum 'C10 H8 O3'
_chemical_formula_weight 176.16
_space_group_crystal_system triclinic
_space_group_IT_number 2
_space_group_name_Hall '-P 1'
_space_group_name_H-M_alt 'P -1'
_atom_sites_solution_hydrogens geom
_audit_update_record
;
2021-02-05 deposited with the CCDC.	2021-05-17 downloaded from the CCDC.
;
_cell_angle_alpha 80.8654(17)
_cell_angle_beta 89.4342(17)
_cell_angle_gamma 81.6705(16)
_cell_formula_units_Z 8
_cell_length_a 6.8212(3)
_cell_length_b 13.3401(5)
_cell_length_c 18.5886(7)
_cell_measurement_reflns_used 505
_cell_measurement_temperature 143.(2)
_cell_measurement_theta_max 29.1472
_cell_measurement_theta_min 1.8073
_cell_volume 1652.26(11)
_computing_cell_refinement 'APEX3 v2015.9-0 (Bruker AXS)'
_computing_data_reduction 'SAINT V8.35A (Bruker AXS Inc., 2015)'
_computing_structure_refinement 'SHELXL-2014/7 (Sheldrick, 2014)'
_diffrn_ambient_temperature 143.(2)
_diffrn_detector_area_resol_mean 7.3910
_diffrn_measured_fraction_theta_full 0.997
_diffrn_measured_fraction_theta_max 0.997
_diffrn_measurement_device_type 'Bruker D8 goniometer'
_diffrn_radiation_type MoKa
_diffrn_radiation_wavelength 0.71073
_diffrn_reflns_av_R_equivalents 0.0456
_diffrn_reflns_av_unetI/netI 0.0398
_diffrn_reflns_limit_h_max 8
_diffrn_reflns_limit_h_min -8
_diffrn_reflns_limit_k_max 15
_diffrn_reflns_limit_k_min -15
_diffrn_reflns_limit_l_max 22
_diffrn_reflns_limit_l_min -22
_diffrn_reflns_number 37034
_diffrn_reflns_theta_full 25.09
_diffrn_reflns_theta_max 25.09
_diffrn_reflns_theta_min 2.06
_exptl_absorpt_coefficient_mu 0.105
_exptl_absorpt_correction_T_max 0.99
_exptl_absorpt_correction_T_min 0.95
_exptl_absorpt_correction_type multi-scan
_exptl_absorpt_process_details 'SADABS V2014/5 (Bruker AXS Inc.)'
_exptl_crystal_colour colourless
_exptl_crystal_density_diffrn 1.416
_exptl_crystal_density_method 'not measured'
_exptl_crystal_description block
_exptl_crystal_F_000 736
_exptl_crystal_size_max 0.457
_exptl_crystal_size_mid 0.283
_exptl_crystal_size_min 0.124
_refine_diff_density_max 0.664
_refine_diff_density_min -0.772
_refine_ls_extinction_method none
_refine_ls_goodness_of_fit_ref 1.191
_refine_ls_hydrogen_treatment constr
_refine_ls_matrix_type full
_refine_ls_number_parameters 473
_refine_ls_number_reflns 5849
_refine_ls_number_restraints 0
_refine_ls_restrained_S_all 1.191
_refine_ls_R_factor_all 0.0663
_refine_ls_R_factor_gt 0.0574
_refine_ls_shift/su_max 0.001
_refine_ls_shift/su_mean 0.000
_refine_ls_structure_factor_coef Fsqd
_refine_ls_weighting_details 'w=1/[\s^2^(Fo^2^)+(0.0739P)^2^+0.2487P] where P=(Fo^2^+2Fc^2^)/3'
_refine_ls_weighting_scheme calc
_refine_ls_wR_factor_gt 0.1321
_refine_ls_wR_factor_ref 0.1396
_reflns_number_gt 4795
_reflns_number_total 5849
_reflns_threshold_expression 'I > 2\s(I)'
_cod_data_source_file d1ce00444a9.cif
_cod_data_source_block uch111_7MeO_143K
_cod_depositor_comments 'Adding full bibliography for 7242895--7242898.cif.'
_cod_database_code 7242895

loop_
_space_group_symop_operation_xyz
'x, y, z'
'-x, -y, -z'

loop_
_atom_site_type_symbol
_atom_site_label
_atom_site_fract_x
_atom_site_fract_y
_atom_site_fract_z
_atom_site_U_iso_or_equiv
_atom_site_adp_type
_atom_site_calc_flag
_atom_site_refinement_flags_adp
_atom_site_refinement_flags_occupancy
_atom_site_refinement_flags_posn
_atom_site_occupancy
_atom_site_disorder_assembly
_atom_site_disorder_group
C C1 0.3689(2) 0.35937(13) 0.17039(9) 0.0353(4) Uani d . . . 1 . .
C C2 0.1868(2) 0.33939(12) 0.20614(9) 0.0341(4) Uani d . . . 1 . .
H H2 0.1816 0.3306 0.2578 0.041 Uiso calc U . R 1 . .
C C3 0.0248(2) 0.33299(12) 0.16782(9) 0.0315(4) Uani d . . . 1 . .
H H3 -0.0929 0.3189 0.1927 0.038 Uiso calc U . R 1 . .
C C4 0.0271(2) 0.34721(11) 0.08980(8) 0.0270(3) Uani d . . . 1 . .
C C5 -0.1356(2) 0.34270(12) 0.04518(9) 0.0312(4) Uani d . . . 1 . .
H H5 -0.2571 0.3283 0.0669 0.037 Uiso calc U . R 1 . .
C C6 -0.1212(2) 0.35888(12) -0.02922(9) 0.0330(4) Uani d . . . 1 . .
H H6 -0.2325 0.3557 -0.0586 0.04 Uiso calc U . R 1 . .
C C7 0.0571(2) 0.38015(11) -0.06210(8) 0.0295(4) Uani d . . . 1 . .
C C8 0.2204(2) 0.38501(11) -0.01993(8) 0.0291(4) Uani d . . . 1 . .
H H8 0.3419 0.3992 -0.0418 0.035 Uiso calc U . R 1 . .
C C9 0.2015(2) 0.36867(11) 0.05497(8) 0.0262(3) Uani d . . . 1 . .
C C10 0.2299(3) 0.41845(14) -0.17348(10) 0.0442(4) Uani d . . . 1 . .
H H10A 0.27 0.4796 -0.1582 0.066 Uiso calc U . R 1 . .
H H10B 0.2045 0.4314 -0.2262 0.066 Uiso calc U . R 1 . .
H H10C 0.336 0.3603 -0.1615 0.066 Uiso calc U . R 1 . .
C C11 0.1376(2) 0.09008(11) 1.11911(8) 0.0290(4) Uani d . . . 1 . .
C C12 0.3240(2) 0.09999(11) 1.15170(8) 0.0293(3) Uani d . . . 1 . .
H H12 0.3343 0.0951 1.2031 0.035 Uiso calc U . R 1 . .
C C13 0.4829(2) 0.11602(11) 1.11055(8) 0.0275(3) Uani d . . . 1 . .
H H13 0.6045 0.1211 1.1332 0.033 Uiso calc U . R 1 . .
C C14 0.4709(2) 0.12551(10) 1.03307(8) 0.0235(3) Uani d . . . 1 . .
C C15 0.6290(2) 0.14283(11) 0.98575(8) 0.0277(3) Uani d . . . 1 . .
H H15 0.7546 0.148 1.0054 0.033 Uiso calc U . R 1 . .
C C16 0.6046(2) 0.15237(11) 0.91204(9) 0.0297(3) Uani d . . . 1 . .
H H16 0.7122 0.1653 0.8808 0.036 Uiso calc U . R 1 . .
C C17 0.4206(2) 0.14311(11) 0.88226(8) 0.0261(3) Uani d . . . 1 . .
C C18 0.2623(2) 0.12476(11) 0.92695(8) 0.0255(3) Uani d . . . 1 . .
H H18 0.138 0.1178 0.9072 0.031 Uiso calc U . R 1 . .
C C19 0.2905(2) 0.11685(10) 1.00146(8) 0.0226(3) Uani d . . . 1 . .
C C20 0.2341(3) 0.14277(16) 0.77426(9) 0.0464(5) Uani d . . . 1 . .
H H20A 0.1982 0.0747 0.7918 0.07 Uiso calc U . R 1 . .
H H20B 0.2511 0.1512 0.7213 0.07 Uiso calc U . R 1 . .
H H20C 0.1287 0.1955 0.7861 0.07 Uiso calc U . R 1 . .
C C21 0.6400(2) 0.10973(12) 0.35367(9) 0.0331(4) Uani d . . . 1 . .
C C22 0.8270(2) 0.12139(12) 0.31844(9) 0.0326(4) Uani d . . . 1 . .
H H22 0.8373 0.1208 0.2675 0.039 Uiso calc U . R 1 . .
C C23 0.9865(2) 0.13310(12) 0.35637(9) 0.0303(4) Uani d . . . 1 . .
H H23 1.1077 0.1408 0.332 0.036 Uiso calc U . R 1 . .
C C24 0.9756(2) 0.13415(10) 0.43334(8) 0.0248(3) Uani d . . . 1 . .
C C25 1.1355(2) 0.14482(11) 0.47714(9) 0.0294(4) Uani d . . . 1 . .
H H25 1.2605 0.1526 0.4557 0.035 Uiso calc U . R 1 . .
C C26 1.1130(2) 0.14410(11) 0.55054(9) 0.0297(4) Uani d . . . 1 . .
H H26 1.2222 0.1517 0.5796 0.036 Uiso calc U . R 1 . .
C C27 0.9297(2) 0.13223(11) 0.58300(8) 0.0266(3) Uani d . . . 1 . .
C C28 0.7693(2) 0.12090(11) 0.54163(8) 0.0256(3) Uani d . . . 1 . .
H H28 0.6448 0.1127 0.5633 0.031 Uiso calc U . R 1 . .
C C29 0.7961(2) 0.12195(10) 0.46737(8) 0.0239(3) Uani d . . . 1 . .
C C30 0.7473(3) 0.11325(13) 0.69340(9) 0.0394(4) Uani d . . . 1 . .
H H30A 0.6404 0.1694 0.6768 0.059 Uiso calc U . R 1 . .
H H30B 0.7685 0.1086 0.746 0.059 Uiso calc U . R 1 . .
H H30C 0.7107 0.0485 0.6831 0.059 Uiso calc U . R 1 . .
C C31 0.8739(2) 0.39253(12) 0.39623(9) 0.0310(4) Uani d . . . 1 . .
C C32 0.6918(2) 0.37727(12) 0.36380(8) 0.0307(4) Uani d . . . 1 . .
H H32 0.6865 0.3747 0.3131 0.037 Uiso calc U . R 1 . .
C C33 0.5294(2) 0.36665(11) 0.40404(8) 0.0292(3) Uani d . . . 1 . .
H H33 0.4106 0.3574 0.3813 0.035 Uiso calc U . R 1 . .
C C34 0.5327(2) 0.36906(10) 0.48069(8) 0.0247(3) Uani d . . . 1 . .
C C35 0.3695(2) 0.35936(11) 0.52671(9) 0.0293(4) Uani d . . . 1 . .
H H35 0.2464 0.3504 0.507 0.035 Uiso calc U . R 1 . .
C C36 0.3856(2) 0.36268(12) 0.59952(9) 0.0314(4) Uani d . . . 1 . .
H H36 0.2746 0.3551 0.6301 0.038 Uiso calc U . R 1 . .
C C37 0.5661(2) 0.37732(11) 0.62929(8) 0.0279(3) Uani d . . . 1 . .
C C38 0.7291(2) 0.38779(11) 0.58550(8) 0.0263(3) Uani d . . . 1 . .
H H38 0.8514 0.3978 0.6052 0.032 Uiso calc U . R 1 . .
C C39 0.7092(2) 0.38323(10) 0.51216(8) 0.0235(3) Uani d . . . 1 . .
C C40 0.7419(3) 0.39523(15) 0.73574(9) 0.0462(5) Uani d . . . 1 . .
H H40A 0.8469 0.3389 0.7297 0.069 Uiso calc U . R 1 . .
H H40B 0.7197 0.3965 0.7878 0.069 Uiso calc U . R 1 . .
H H40C 0.7817 0.4605 0.7129 0.069 Uiso calc U . R 1 . .
O O1 0.52380(18) 0.36490(11) 0.19925(7) 0.0516(4) Uani d . . . 1 . .
O O2 0.36723(15) 0.37506(8) 0.09494(6) 0.0320(3) Uani d . . . 1 . .
O O3 0.05369(17) 0.39512(9) -0.13633(6) 0.0403(3) Uani d . . . 1 . .
O O4 -0.01393(16) 0.07463(10) 1.15107(6) 0.0419(3) Uani d . . . 1 . .
O O5 0.12927(14) 0.09915(8) 1.04418(6) 0.0274(3) Uani d . . . 1 . .
O O6 0.41491(16) 0.15285(9) 0.80842(6) 0.0361(3) Uani d . . . 1 . .
O O7 0.48787(17) 0.09906(11) 0.32477(7) 0.0493(4) Uani d . . . 1 . .
O O8 0.63327(14) 0.11053(8) 0.42786(6) 0.0292(3) Uani d . . . 1 . .
O O9 0.92529(16) 0.13254(9) 0.65602(6) 0.0350(3) Uani d . . . 1 . .
O O10 1.02799(17) 0.40423(10) 0.36517(6) 0.0447(3) Uani d . . . 1 . .
O O11 0.87502(14) 0.39386(8) 0.47045(6) 0.0283(3) Uani d . . . 1 . .
O O12 0.56346(17) 0.38048(9) 0.70200(6) 0.0378(3) Uani d . . . 1 . .

loop_
_atom_site_aniso_label
_atom_site_aniso_U_11
_atom_site_aniso_U_22
_atom_site_aniso_U_33
_atom_site_aniso_U_12
_atom_site_aniso_U_13
_atom_site_aniso_U_23
C1 0.0349(9) 0.0393(9) 0.0358(9) -0.0087(7) -0.0010(7) -0.0147(7)
C2 0.0376(9) 0.0361(9) 0.0311(9) -0.0068(7) 0.0046(7) -0.0120(7)
C3 0.0289(8) 0.0284(8) 0.0380(9) -0.0047(6) 0.0097(7) -0.0079(7)
C4 0.0250(8) 0.0205(7) 0.0359(9) -0.0023(6) 0.0030(6) -0.0065(6)
C5 0.0227(8) 0.0287(8) 0.0428(10) -0.0064(6) 0.0034(6) -0.0050(7)
C6 0.0284(8) 0.0289(8) 0.0417(10) -0.0061(7) -0.0071(7) -0.0037(7)
C7 0.0353(9) 0.0220(8) 0.0308(9) -0.0043(6) -0.0019(7) -0.0029(6)
C8 0.0274(8) 0.0253(8) 0.0351(9) -0.0065(6) 0.0058(7) -0.0045(6)
C9 0.0233(8) 0.0221(7) 0.0348(9) -0.0041(6) -0.0007(6) -0.0080(6)
C10 0.0517(11) 0.0446(10) 0.0351(10) -0.0099(8) 0.0069(8) -0.0005(8)
C11 0.0323(8) 0.0277(8) 0.0265(8) -0.0017(6) 0.0039(6) -0.0050(6)
C12 0.0360(9) 0.0275(8) 0.0237(8) -0.0002(6) -0.0027(6) -0.0057(6)
C13 0.0282(8) 0.0237(8) 0.0303(8) -0.0006(6) -0.0077(6) -0.0063(6)
C14 0.0241(7) 0.0187(7) 0.0278(8) -0.0013(6) -0.0032(6) -0.0057(6)
C15 0.0223(7) 0.0269(8) 0.0349(9) -0.0053(6) -0.0036(6) -0.0059(6)
C16 0.0274(8) 0.0295(8) 0.0326(9) -0.0070(6) 0.0055(6) -0.0037(6)
C17 0.0315(8) 0.0221(7) 0.0242(8) -0.0030(6) -0.0009(6) -0.0025(6)
C18 0.0236(7) 0.0244(7) 0.0282(8) -0.0017(6) -0.0052(6) -0.0051(6)
C19 0.0210(7) 0.0198(7) 0.0268(8) -0.0010(6) 0.0009(6) -0.0049(6)
C20 0.0491(11) 0.0640(12) 0.0268(9) -0.0149(9) -0.0099(8) -0.0022(8)
C21 0.0338(9) 0.0373(9) 0.0301(9) -0.0064(7) -0.0027(7) -0.0102(7)
C22 0.0359(9) 0.0358(9) 0.0272(8) -0.0043(7) 0.0016(7) -0.0091(7)
C23 0.0299(8) 0.0281(8) 0.0328(9) -0.0020(6) 0.0071(7) -0.0066(6)
C24 0.0237(7) 0.0206(7) 0.0300(8) -0.0019(6) 0.0015(6) -0.0047(6)
C25 0.0224(8) 0.0282(8) 0.0380(9) -0.0050(6) 0.0028(6) -0.0051(7)
C26 0.0261(8) 0.0280(8) 0.0356(9) -0.0059(6) -0.0066(6) -0.0044(6)
C27 0.0329(8) 0.0192(7) 0.0269(8) -0.0026(6) -0.0025(6) -0.0025(6)
C28 0.0230(7) 0.0243(8) 0.0286(8) -0.0035(6) 0.0034(6) -0.0022(6)
C29 0.0216(7) 0.0203(7) 0.0299(8) -0.0025(6) -0.0032(6) -0.0044(6)
C30 0.0463(10) 0.0416(10) 0.0295(9) -0.0074(8) 0.0051(7) -0.0020(7)
C31 0.0324(9) 0.0304(8) 0.0302(9) 0.0000(6) 0.0018(7) -0.0087(6)
C32 0.0359(9) 0.0288(8) 0.0272(8) 0.0010(7) -0.0046(7) -0.0088(6)
C33 0.0296(8) 0.0237(8) 0.0343(9) -0.0001(6) -0.0105(7) -0.0078(6)
C34 0.0235(8) 0.0180(7) 0.0318(8) -0.0002(6) -0.0052(6) -0.0038(6)
C35 0.0238(8) 0.0253(8) 0.0387(9) -0.0055(6) -0.0049(6) -0.0031(6)
C36 0.0263(8) 0.0291(8) 0.0378(9) -0.0060(6) 0.0047(7) -0.0007(7)
C37 0.0342(8) 0.0213(7) 0.0267(8) -0.0014(6) -0.0011(6) -0.0015(6)
C38 0.0239(7) 0.0239(7) 0.0310(8) -0.0019(6) -0.0054(6) -0.0049(6)
C39 0.0205(7) 0.0193(7) 0.0304(8) -0.0002(5) -0.0007(6) -0.0052(6)
C40 0.0532(11) 0.0563(12) 0.0298(9) -0.0081(9) -0.0072(8) -0.0082(8)
O1 0.0379(7) 0.0808(10) 0.0429(8) -0.0205(6) -0.0061(6) -0.0190(7)
O2 0.0250(6) 0.0415(6) 0.0326(6) -0.0104(5) 0.0007(4) -0.0103(5)
O3 0.0446(7) 0.0467(7) 0.0300(6) -0.0133(5) -0.0023(5) -0.0009(5)
O4 0.0344(6) 0.0570(8) 0.0352(7) -0.0108(5) 0.0108(5) -0.0069(5)
O5 0.0219(5) 0.0355(6) 0.0256(6) -0.0042(4) 0.0013(4) -0.0069(4)
O6 0.0391(6) 0.0467(7) 0.0227(6) -0.0098(5) 0.0001(5) -0.0027(5)
O7 0.0362(7) 0.0782(10) 0.0393(7) -0.0190(6) -0.0080(5) -0.0169(6)
O8 0.0223(5) 0.0386(6) 0.0284(6) -0.0073(4) -0.0009(4) -0.0080(5)
O9 0.0392(6) 0.0409(7) 0.0255(6) -0.0086(5) -0.0026(5) -0.0045(5)
O10 0.0345(7) 0.0639(8) 0.0389(7) -0.0106(6) 0.0108(5) -0.0153(6)
O11 0.0211(5) 0.0361(6) 0.0289(6) -0.0033(4) 0.0005(4) -0.0102(4)
O12 0.0421(7) 0.0446(7) 0.0260(6) -0.0066(5) 0.0004(5) -0.0031(5)

loop_
_atom_type_symbol
_atom_type_description
_atom_type_scat_dispersion_real
_atom_type_scat_dispersion_imag
_atom_type_scat_source
C C 0.0033 0.0016 'International Tables Vol C Tables 4.2.6.8 and 6.1.1.4'
H H 0.0000 0.0000 'International Tables Vol C Tables 4.2.6.8 and 6.1.1.4'
O O 0.0106 0.0060 'International Tables Vol C Tables 4.2.6.8 and 6.1.1.4'

loop_
_geom_angle_atom_site_label_1
_geom_angle_atom_site_label_2
_geom_angle_atom_site_label_3
_geom_angle_site_symmetry_1
_geom_angle_site_symmetry_3
_geom_angle
_geom_angle_publ_flag
O1 C1 O2 . . 115.92(14) ?
O1 C1 C2 . . 126.88(16) ?
O2 C1 C2 . . 117.20(13) ?
C3 C2 C1 . . 121.24(15) ?
C2 C3 C4 . . 120.75(14) ?
C9 C4 C5 . . 117.06(14) ?
C9 C4 C3 . . 118.19(14) ?
C5 C4 C3 . . 124.74(13) ?
C6 C5 C4 . . 120.88(14) ?
C5 C6 C7 . . 120.25(14) ?
O3 C7 C8 . . 124.49(14) ?
O3 C7 C6 . . 115.04(13) ?
C8 C7 C6 . . 120.47(14) ?
C9 C8 C7 . . 118.05(14) ?
O2 C9 C8 . . 116.18(13) ?
O2 C9 C4 . . 120.54(14) ?
C8 C9 C4 . . 123.28(14) ?
O4 C11 O5 . . 116.16(14) ?
O4 C11 C12 . . 126.55(14) ?
O5 C11 C12 . . 117.29(13) ?
C13 C12 C11 . . 121.14(14) ?
C12 C13 C14 . . 120.67(14) ?
C19 C14 C15 . . 117.17(13) ?
C19 C14 C13 . . 118.26(13) ?
C15 C14 C13 . . 124.57(13) ?
C16 C15 C14 . . 120.96(13) ?
C15 C16 C17 . . 120.19(14) ?
O6 C17 C18 . . 124.51(13) ?
O6 C17 C16 . . 114.86(13) ?
C18 C17 C16 . . 120.63(14) ?
C17 C18 C19 . . 117.95(13) ?
O5 C19 C18 . . 116.30(12) ?
O5 C19 C14 . . 120.61(13) ?
C18 C19 C14 . . 123.08(13) ?
O7 C21 O8 . . 116.32(14) ?
O7 C21 C22 . . 126.58(15) ?
O8 C21 C22 . . 117.10(13) ?
C23 C22 C21 . . 121.23(14) ?
C22 C23 C24 . . 120.66(14) ?
C29 C24 C25 . . 117.58(14) ?
C29 C24 C23 . . 118.09(13) ?
C25 C24 C23 . . 124.32(13) ?
C26 C25 C24 . . 120.65(14) ?
C25 C26 C27 . . 120.27(14) ?
O9 C27 C28 . . 124.35(13) ?
O9 C27 C26 . . 115.00(13) ?
C28 C27 C26 . . 120.65(14) ?
C27 C28 C29 . . 117.91(13) ?
O8 C29 C28 . . 116.34(12) ?
O8 C29 C24 . . 120.72(13) ?
C28 C29 C24 . . 122.94(13) ?
O10 C31 O11 . . 116.07(14) ?
O10 C31 C32 . . 126.71(15) ?
O11 C31 C32 . . 117.23(13) ?
C33 C32 C31 . . 121.10(14) ?
C32 C33 C34 . . 120.91(14) ?
C39 C34 C35 . . 117.36(14) ?
C39 C34 C33 . . 118.00(14) ?
C35 C34 C33 . . 124.63(13) ?
C36 C35 C34 . . 120.79(14) ?
C35 C36 C37 . . 120.22(14) ?
O12 C37 C38 . . 124.68(14) ?
O12 C37 C36 . . 114.87(13) ?
C38 C37 C36 . . 120.45(14) ?
C37 C38 C39 . . 118.17(13) ?
O11 C39 C38 . . 116.35(12) ?
O11 C39 C34 . . 120.65(13) ?
C38 C39 C34 . . 123.00(14) ?
C9 O2 C1 . . 122.04(12) ?
C7 O3 C10 . . 118.01(13) ?
C19 O5 C11 . . 122.02(11) ?
C17 O6 C20 . . 118.13(12) ?
C29 O8 C21 . . 122.19(11) ?
C27 O9 C30 . . 117.88(12) ?
C39 O11 C31 . . 122.10(11) ?
C37 O12 C40 . . 117.77(13) ?

loop_
_geom_bond_atom_site_label_1
_geom_bond_atom_site_label_2
_geom_bond_site_symmetry_2
_geom_bond_distance
_geom_bond_publ_flag
C1 O1 . 1.2067(19) ?
C1 O2 . 1.3848(19) ?
C1 C2 . 1.442(2) ?
C2 C3 . 1.341(2) ?
C3 C4 . 1.433(2) ?
C4 C9 . 1.393(2) ?
C4 C5 . 1.406(2) ?
C5 C6 . 1.370(2) ?
C6 C7 . 1.401(2) ?
C7 O3 . 1.3625(19) ?
C7 C8 . 1.383(2) ?
C8 C9 . 1.382(2) ?
C9 O2 . 1.3790(18) ?
C10 O3 . 1.429(2) ?
C11 O4 . 1.2145(18) ?
C11 O5 . 1.3800(18) ?
C11 C12 . 1.446(2) ?
C12 C13 . 1.343(2) ?
C13 C14 . 1.428(2) ?
C14 C19 . 1.396(2) ?
C14 C15 . 1.407(2) ?
C15 C16 . 1.365(2) ?
C16 C17 . 1.406(2) ?
C17 O6 . 1.3584(17) ?
C17 C18 . 1.382(2) ?
C18 C19 . 1.385(2) ?
C19 O5 . 1.3763(17) ?
C20 O6 . 1.4259(19) ?
C21 O7 . 1.2102(18) ?
C21 O8 . 1.3810(18) ?
C21 C22 . 1.445(2) ?
C22 C23 . 1.343(2) ?
C23 C24 . 1.434(2) ?
C24 C29 . 1.391(2) ?
C24 C25 . 1.404(2) ?
C25 C26 . 1.370(2) ?
C26 C27 . 1.402(2) ?
C27 O9 . 1.3581(17) ?
C27 C28 . 1.383(2) ?
C28 C29 . 1.389(2) ?
C29 O8 . 1.3771(17) ?
C30 O9 . 1.4286(19) ?
C31 O10 . 1.2121(18) ?
C31 O11 . 1.3827(18) ?
C31 C32 . 1.441(2) ?
C32 C33 . 1.342(2) ?
C33 C34 . 1.431(2) ?
C34 C39 . 1.394(2) ?
C34 C35 . 1.406(2) ?
C35 C36 . 1.367(2) ?
C36 C37 . 1.406(2) ?
C37 O12 . 1.3588(18) ?
C37 C38 . 1.382(2) ?
C38 C39 . 1.383(2) ?
C39 O11 . 1.3764(17) ?
C40 O12 . 1.427(2) ?
